data_4082155
loop_
_publ_author_name
'Mirzadeh, Nedaossadat'
'Priv\'er, Steven H.'
'Bennett, Martin A.'
'Wagler, J\"org'
'Bhargava, Suresh K.'

_publ_section_title
;
 Divalent Platinum Complexes of the Carbanion 2-C6F4AsPh2: Monodentate or
 Bidentate Coordination?
;
_journal_issue 24
_journal_name_full Organometallics
_journal_page_first 7451
_journal_paper_doi 10.1021/om400961z
_journal_volume 32
_journal_year 2013
_chemical_formula_moiety 'C31 H27 As F4 N Pt , F6 P'
_chemical_formula_sum 'C31 H27 As F10 N P Pt'
_chemical_formula_weight 904.51
_chemical_name_systematic
;
 ?
;
_space_group_crystal_system monoclinic
_space_group_IT_number 14
_space_group_name_Hall '-P 2ybc'
_space_group_name_H-M_alt 'P 1 21/c 1'
_symmetry_space_group_name_Hall '-P 2ybc'
_symmetry_space_group_name_H-M 'P 1 21/c 1'
_atom_sites_solution_hydrogens geom
_audit_creation_method SHELXL-2013
_cell_angle_alpha 90
_cell_angle_beta 108.073(2)
_cell_angle_gamma 90
_cell_formula_units_Z 4
_cell_length_a 16.6571(19)
_cell_length_b 11.0517(12)
_cell_length_c 17.2586(19)
_cell_measurement_reflns_used 8198
_cell_measurement_temperature 200(2)
_cell_measurement_theta_max 27.74
_cell_measurement_theta_min 2.57
_cell_volume 3020.4(6)
_computing_cell_refinement 'Bruker SAINT'
_computing_data_collection 'Bruker APEX2'
_computing_data_reduction 'Bruker SAINT'
_computing_molecular_graphics 'Bruker SHELXTL'
_computing_publication_material 'Bruker SHELXTL'
_computing_structure_refinement 'SHELXL-97 (Sheldrick, 2008)'
_computing_structure_solution 'SHELXS-97 (Sheldrick, 2008)'
_diffrn_ambient_temperature 200(2)
_diffrn_measured_fraction_theta_full 1.000
_diffrn_measured_fraction_theta_max 1.000
_diffrn_measurement_device_type 'Bruker APEX-II CCD'
_diffrn_measurement_method 'phi and omega scans'
_diffrn_radiation_monochromator graphite
_diffrn_radiation_source 'fine-focus sealed tube'
_diffrn_radiation_type MoK\a
_diffrn_radiation_wavelength 0.71073
_diffrn_reflns_av_R_equivalents 0.0536
_diffrn_reflns_av_unetI/netI 0.0508
_diffrn_reflns_Laue_measured_fraction_full 1.000
_diffrn_reflns_Laue_measured_fraction_max 1.000
_diffrn_reflns_limit_h_max 23
_diffrn_reflns_limit_h_min -23
_diffrn_reflns_limit_k_max 15
_diffrn_reflns_limit_k_min -15
_diffrn_reflns_limit_l_max 23
_diffrn_reflns_limit_l_min -24
_diffrn_reflns_number 36433
_diffrn_reflns_point_group_measured_fraction_full 1.000
_diffrn_reflns_point_group_measured_fraction_max 1.000
_diffrn_reflns_theta_full 25.242
_diffrn_reflns_theta_max 29.999
_diffrn_reflns_theta_min 2.222
_exptl_absorpt_coefficient_mu 5.872
_exptl_absorpt_correction_T_max 0.853
_exptl_absorpt_correction_T_min 0.726
_exptl_absorpt_correction_type multi-scan
_exptl_absorpt_process_details SADABS
_exptl_crystal_colour colourless
_exptl_crystal_density_diffrn 1.989
_exptl_crystal_description plate
_exptl_crystal_F_000 1744
_exptl_crystal_size_max 0.129
_exptl_crystal_size_mid 0.064
_exptl_crystal_size_min 0.027
_refine_diff_density_max 0.720
_refine_diff_density_min -1.033
_refine_diff_density_rms 0.127
_refine_ls_extinction_method none
_refine_ls_goodness_of_fit_ref 0.996
_refine_ls_hydrogen_treatment constr
_refine_ls_matrix_type full
_refine_ls_number_parameters 406
_refine_ls_number_reflns 8808
_refine_ls_number_restraints 0
_refine_ls_restrained_S_all 0.996
_refine_ls_R_factor_all 0.0505
_refine_ls_R_factor_gt 0.0296
_refine_ls_shift/su_max 0.002
_refine_ls_shift/su_mean 0.000
_refine_ls_structure_factor_coef Fsqd
_refine_ls_weighting_details 'w=1/[\s^2^(Fo^2^)+(0.0213P)^2^] where P=(Fo^2^+2Fc^2^)/3'
_refine_ls_weighting_scheme calc
_refine_ls_wR_factor_gt 0.0559
_refine_ls_wR_factor_ref 0.0598
_reflns_Friedel_coverage 0.000
_reflns_number_gt 6736
_reflns_number_total 8808
_reflns_threshold_expression 'I > 2\s(I)'
_cod_data_source_file om400961z_si_001.cif
_cod_data_source_block compound9
_cod_database_code 4082155
_shelx_space_group_comment
;
The symmetry employed for this shelxl refinement is uniquely defined
by the following loop, which should always be used as a source of
symmetry information in preference to the above space-group names.
They are only intended as comments.
;
_shelxl_version_number 2013-4

loop_
_space_group_symop_operation_xyz
'x, y, z'
'-x, y+1/2, -z+1/2'
'-x, -y, -z'
'x, -y-1/2, z-1/2'

loop_
_atom_site_label
_atom_site_type_symbol
_atom_site_fract_x
_atom_site_fract_y
_atom_site_fract_z
_atom_site_U_iso_or_equiv
_atom_site_adp_type
_atom_site_occupancy
_atom_site_site_symmetry_order
_atom_site_calc_flag
_atom_site_refinement_flags_posn
_atom_site_refinement_flags_adp
Pt1 Pt 0.66948(2) 0.82201(2) 0.86040(2) 0.02106(4) Uani 1 1 d . .
As1 As 0.87200(2) 0.80157(3) 0.96575(2) 0.02978(8) Uani 1 1 d . .
P1 P 0.59567(6) 0.32711(8) 0.90496(6) 0.0315(2) Uani 1 1 d . .
F1 F 0.95634(12) 0.56684(18) 0.90730(13) 0.0441(6) Uani 1 1 d . .
F2 F 0.88678(13) 0.41293(18) 0.78467(13) 0.0430(5) Uani 1 1 d . .
F3 F 0.72463(13) 0.43842(18) 0.69323(13) 0.0430(5) Uani 1 1 d . .
F4 F 0.62942(12) 0.61850(18) 0.72193(12) 0.0381(5) Uani 1 1 d . .
F5 F 0.62669(15) 0.2473(2) 0.98645(14) 0.0518(6) Uani 1 1 d . .
F6 F 0.51771(14) 0.2393(2) 0.87093(16) 0.0571(7) Uani 1 1 d . .
F7 F 0.56447(16) 0.4062(2) 0.82410(14) 0.0600(7) Uani 1 1 d . .
F8 F 0.67433(14) 0.41503(19) 0.94120(16) 0.0600(7) Uani 1 1 d . .
F9 F 0.65007(14) 0.2446(2) 0.86475(14) 0.0514(6) Uani 1 1 d . .
F10 F 0.54196(15) 0.4105(2) 0.94557(15) 0.0609(7) Uani 1 1 d . .
N1 N 0.69592(16) 0.9425(2) 0.77913(16) 0.0237(6) Uani 1 1 d . .
C1 C 0.74343(19) 0.6934(3) 0.8326(2) 0.0228(7) Uani 1 1 d . .
C2 C 0.82881(19) 0.6808(3) 0.87922(19) 0.0238(6) Uani 1 1 d . .
C3 C 0.87553(19) 0.5855(3) 0.8622(2) 0.0264(7) Uani 1 1 d . .
C4 C 0.8413(2) 0.5055(3) 0.7999(2) 0.0279(7) Uani 1 1 d . .
C5 C 0.7585(2) 0.5177(3) 0.7537(2) 0.0281(7) Uani 1 1 d . .
C6 C 0.71151(19) 0.6104(3) 0.7697(2) 0.0258(7) Uani 1 1 d . .
C7 C 0.9927(2) 0.8064(3) 0.9752(2) 0.0279(7) Uani 1 1 d . .
C8 C 1.0164(2) 0.8795(3) 0.9214(2) 0.0421(9) Uani 1 1 d . .
H8 H 0.9754 0.9284 0.8840 0.050 Uiso 1 1 calc R U
C9 C 1.0999(3) 0.8823(4) 0.9214(3) 0.0533(11) Uani 1 1 d . .
H9 H 1.1152 0.9307 0.8827 0.064 Uiso 1 1 calc R U
C10 C 1.1598(3) 0.8157(3) 0.9768(3) 0.0454(10) Uani 1 1 d . .
H10 H 1.2167 0.8168 0.9764 0.054 Uiso 1 1 calc R U
C11 C 1.1375(2) 0.7467(4) 1.0332(3) 0.0435(10) Uani 1 1 d . .
H11 H 1.1794 0.7025 1.0731 0.052 Uiso 1 1 calc R U
C12 C 1.0547(2) 0.7417(3) 1.0322(2) 0.0353(8) Uani 1 1 d . .
H12 H 1.0399 0.6931 1.0710 0.042 Uiso 1 1 calc R U
C13 C 0.8795(2) 0.7017(3) 1.0612(2) 0.0312(8) Uani 1 1 d . .
C14 C 0.8968(3) 0.7592(4) 1.1355(3) 0.0553(12) Uani 1 1 d . .
H14 H 0.9020 0.8448 1.1380 0.066 Uiso 1 1 calc R U
C15 C 0.9067(3) 0.6943(4) 1.2063(3) 0.0637(14) Uani 1 1 d . .
H15 H 0.9189 0.7351 1.2570 0.076 Uiso 1 1 calc R U
C16 C 0.8987(3) 0.5708(4) 1.2030(3) 0.0563(12) Uani 1 1 d . .
H16 H 0.9057 0.5258 1.2516 0.068 Uiso 1 1 calc R U
C17 C 0.8806(2) 0.5124(4) 1.1298(2) 0.0431(9) Uani 1 1 d . .
H17 H 0.8745 0.4269 1.1275 0.052 Uiso 1 1 calc R U
C18 C 0.8712(2) 0.5768(3) 1.0591(2) 0.0345(8) Uani 1 1 d . .
H18 H 0.8590 0.5353 1.0086 0.041 Uiso 1 1 calc R U
C19 C 0.6571(2) 0.7163(3) 0.9632(2) 0.0303(8) Uani 1 1 d . .
H19 H 0.7126 0.6872 0.9702 0.036 Uiso 1 1 calc R U
C20 C 0.6447(2) 0.7970(3) 1.0295(2) 0.0392(9) Uani 1 1 d . .
H20A H 0.6856 0.7729 1.0823 0.047 Uiso 1 1 calc R U
H20B H 0.5873 0.7835 1.0332 0.047 Uiso 1 1 calc R U
C21 C 0.6559(3) 0.9322(3) 1.0160(2) 0.0447(10) Uani 1 1 d . .
H21A H 0.6238 0.9787 1.0456 0.054 Uiso 1 1 calc R U
H21B H 0.7163 0.9531 1.0404 0.054 Uiso 1 1 calc R U
C22 C 0.6279(2) 0.9719(3) 0.9288(2) 0.0375(9) Uani 1 1 d . .
H22 H 0.6636 1.0276 0.9133 0.045 Uiso 1 1 calc R U
C23 C 0.5570(2) 0.9366(3) 0.8693(2) 0.0372(9) Uani 1 1 d . .
H23 H 0.5488 0.9665 0.8158 0.045 Uiso 1 1 calc R U
C24 C 0.4906(2) 0.8540(3) 0.8819(3) 0.0474(11) Uani 1 1 d . .
H24A H 0.4347 0.8796 0.8454 0.057 Uiso 1 1 calc R U
H24B H 0.4897 0.8625 0.9387 0.057 Uiso 1 1 calc R U
C25 C 0.5044(2) 0.7221(4) 0.8657(3) 0.0468(11) Uani 1 1 d . .
H25A H 0.4723 0.6717 0.8932 0.056 Uiso 1 1 calc R U
H25B H 0.4807 0.7071 0.8064 0.056 Uiso 1 1 calc R U
C26 C 0.5946(2) 0.6814(3) 0.8933(2) 0.0341(8) Uani 1 1 d . .
H26 H 0.6106 0.6255 0.8589 0.041 Uiso 1 1 calc R U
C27 C 0.6549(2) 0.9286(3) 0.6991(2) 0.0293(7) Uani 1 1 d . .
H27 H 0.6199 0.8596 0.6815 0.035 Uiso 1 1 calc R U
C28 C 0.6621(2) 1.0110(3) 0.6424(2) 0.0366(9) Uani 1 1 d . .
H28 H 0.6326 0.9989 0.5863 0.044 Uiso 1 1 calc R U
C29 C 0.7123(2) 1.1119(4) 0.6673(2) 0.0416(10) Uani 1 1 d . .
H29 H 0.7176 1.1705 0.6288 0.050 Uiso 1 1 calc R U
C30 C 0.7546(2) 1.1256(3) 0.7488(3) 0.0395(9) Uani 1 1 d . .
H30 H 0.7897 1.1942 0.7673 0.047 Uiso 1 1 calc R U
C31 C 0.7460(2) 1.0396(3) 0.8038(2) 0.0325(8) Uani 1 1 d . .
H31 H 0.7761 1.0492 0.8600 0.039 Uiso 1 1 calc R U

loop_
_atom_site_aniso_label
_atom_site_aniso_U_11
_atom_site_aniso_U_22
_atom_site_aniso_U_33
_atom_site_aniso_U_23
_atom_site_aniso_U_13
_atom_site_aniso_U_12
Pt1 0.02169(6) 0.01703(6) 0.02417(7) 0.00182(6) 0.00671(4) 0.00243(5)
As1 0.02757(17) 0.02625(17) 0.02998(19) -0.00581(16) 0.00088(14) 0.00458(13)
P1 0.0306(4) 0.0237(4) 0.0362(5) -0.0045(4) 0.0045(4) 0.0022(4)
F1 0.0248(10) 0.0451(12) 0.0518(14) -0.0129(11) -0.0034(9) 0.0150(9)
F2 0.0417(12) 0.0396(11) 0.0460(13) -0.0140(11) 0.0109(10) 0.0165(10)
F3 0.0469(13) 0.0362(11) 0.0361(12) -0.0166(10) -0.0012(10) 0.0062(10)
F4 0.0286(10) 0.0376(11) 0.0367(12) -0.0091(10) -0.0063(9) 0.0037(9)
F5 0.0665(16) 0.0444(13) 0.0402(14) 0.0068(12) 0.0106(12) 0.0107(12)
F6 0.0366(13) 0.0443(13) 0.0791(19) -0.0090(14) 0.0014(12) -0.0081(11)
F7 0.0845(18) 0.0410(12) 0.0415(14) 0.0095(12) 0.0007(13) 0.0114(13)
F8 0.0382(13) 0.0349(12) 0.091(2) -0.0069(14) -0.0022(13) -0.0073(10)
F9 0.0615(16) 0.0375(12) 0.0654(17) -0.0028(12) 0.0344(14) 0.0105(11)
F10 0.0609(15) 0.0556(14) 0.0651(17) -0.0164(14) 0.0179(13) 0.0223(12)
N1 0.0257(13) 0.0211(12) 0.0242(15) 0.0040(12) 0.0073(11) 0.0044(11)
C1 0.0203(14) 0.0221(15) 0.0248(17) 0.0036(14) 0.0052(13) 0.0032(12)
C2 0.0244(15) 0.0226(14) 0.0225(16) 0.0020(15) 0.0046(13) 0.0016(13)
C3 0.0201(15) 0.0298(16) 0.0260(18) -0.0022(15) 0.0024(13) 0.0047(13)
C4 0.0329(17) 0.0245(15) 0.0269(18) -0.0005(15) 0.0104(15) 0.0100(14)
C5 0.0355(18) 0.0239(16) 0.0206(17) -0.0038(15) 0.0024(14) 0.0005(14)
C6 0.0234(16) 0.0250(15) 0.0254(18) 0.0027(15) 0.0023(13) 0.0039(13)
C7 0.0299(17) 0.0235(16) 0.0258(18) -0.0039(15) 0.0019(14) -0.0053(13)
C8 0.045(2) 0.043(2) 0.032(2) 0.0063(19) 0.0031(18) -0.0026(18)
C9 0.057(3) 0.056(3) 0.050(3) 0.002(2) 0.021(2) -0.016(2)
C10 0.037(2) 0.047(2) 0.053(3) -0.011(2) 0.0141(19) -0.0105(19)
C11 0.031(2) 0.043(2) 0.047(3) -0.004(2) -0.0006(18) -0.0033(17)
C12 0.0312(18) 0.0347(18) 0.037(2) 0.0020(18) 0.0054(16) -0.0024(15)
C13 0.0268(17) 0.0365(19) 0.0301(19) -0.0044(16) 0.0085(15) 0.0032(14)
C14 0.075(3) 0.051(3) 0.041(3) -0.015(2) 0.019(2) -0.002(2)
C15 0.095(4) 0.073(3) 0.028(2) -0.013(2) 0.026(2) -0.012(3)
C16 0.066(3) 0.071(3) 0.034(2) 0.008(2) 0.017(2) -0.012(3)
C17 0.043(2) 0.049(2) 0.039(2) 0.001(2) 0.0156(19) -0.0024(19)
C18 0.0315(18) 0.041(2) 0.030(2) -0.0064(18) 0.0087(16) 0.0020(16)
C19 0.0284(17) 0.0277(16) 0.037(2) 0.0101(16) 0.0141(16) 0.0031(14)
C20 0.044(2) 0.048(2) 0.028(2) 0.0077(18) 0.0156(17) 0.0042(18)
C21 0.059(3) 0.045(2) 0.038(2) -0.007(2) 0.026(2) 0.003(2)
C22 0.056(2) 0.0229(16) 0.046(2) 0.0018(18) 0.033(2) 0.0094(17)
C23 0.042(2) 0.0353(19) 0.040(2) 0.0096(18) 0.0211(18) 0.0162(17)
C24 0.0280(19) 0.055(2) 0.063(3) 0.018(2) 0.0193(19) 0.0155(18)
C25 0.0228(18) 0.055(2) 0.062(3) 0.007(2) 0.0128(19) -0.0065(17)
C26 0.0328(18) 0.0255(16) 0.048(2) 0.0035(18) 0.0189(17) -0.0013(15)
C27 0.0269(16) 0.0288(17) 0.0298(19) -0.0021(16) 0.0053(14) 0.0021(14)
C28 0.0319(18) 0.050(2) 0.0268(19) 0.0089(19) 0.0070(15) 0.0100(17)
C29 0.044(2) 0.046(2) 0.043(2) 0.023(2) 0.0252(19) 0.0136(19)
C30 0.043(2) 0.0277(18) 0.053(3) 0.0063(19) 0.022(2) -0.0025(16)
C31 0.0370(19) 0.0265(16) 0.036(2) -0.0023(17) 0.0136(16) -0.0013(15)

loop_
_atom_type_symbol
_atom_type_description
_atom_type_scat_dispersion_real
_atom_type_scat_dispersion_imag
_atom_type_scat_source
C C 0.0033 0.0016 'International Tables Vol C Tables 4.2.6.8 and 6.1.1.4'
H H 0.0000 0.0000 'International Tables Vol C Tables 4.2.6.8 and 6.1.1.4'
N N 0.0061 0.0033 'International Tables Vol C Tables 4.2.6.8 and 6.1.1.4'
F F 0.0171 0.0103 'International Tables Vol C Tables 4.2.6.8 and 6.1.1.4'
P P 0.1023 0.0942 'International Tables Vol C Tables 4.2.6.8 and 6.1.1.4'
As As 0.0499 2.0058 'International Tables Vol C Tables 4.2.6.8 and 6.1.1.4'
Pt Pt -1.7033 8.3905 'International Tables Vol C Tables 4.2.6.8 and 6.1.1.4'

loop_
_geom_angle_atom_site_label_1
_geom_angle_atom_site_label_2
_geom_angle_atom_site_label_3
_geom_angle
C1 Pt1 N1 91.02(11)
C1 Pt1 C26 90.04(13)
N1 Pt1 C26 153.20(13)
C1 Pt1 C19 91.97(12)
N1 Pt1 C19 169.45(12)
C26 Pt1 C19 36.94(13)
C1 Pt1 C22 160.11(14)
N1 Pt1 C22 92.63(12)
C26 Pt1 C22 95.39(14)
C19 Pt1 C22 81.21(13)
C1 Pt1 C23 164.55(13)
N1 Pt1 C23 92.27(11)
C26 Pt1 C23 80.29(13)
C19 Pt1 C23 87.51(13)
C22 Pt1 C23 34.63(13)
C13 As1 C2 99.74(14)
C13 As1 C7 98.58(14)
C2 As1 C7 101.84(13)
F6 P1 F9 89.99(13)
F6 P1 F10 90.55(14)
F9 P1 F10 179.46(15)
F6 P1 F7 90.24(14)
F9 P1 F7 90.43(13)
F10 P1 F7 89.59(14)
F6 P1 F8 178.79(16)
F9 P1 F8 90.60(14)
F10 P1 F8 88.87(14)
F7 P1 F8 90.82(14)
F6 P1 F5 89.57(14)
F9 P1 F5 89.74(12)
F10 P1 F5 90.24(13)
F7 P1 F5 179.74(15)
F8 P1 F5 89.38(13)
C31 N1 C27 118.9(3)
C31 N1 Pt1 122.6(2)
C27 N1 Pt1 118.2(2)
C6 C1 C2 117.0(3)
C6 C1 Pt1 122.1(2)
C2 C1 Pt1 120.9(2)
C3 C2 C1 119.1(3)
C3 C2 As1 125.2(2)
C1 C2 As1 115.7(2)
F1 C3 C4 116.9(3)
F1 C3 C2 121.2(3)
C4 C3 C2 121.9(3)
F2 C4 C5 119.2(3)
F2 C4 C3 121.3(3)
C5 C4 C3 119.5(3)
F3 C5 C6 121.1(3)
F3 C5 C4 119.5(3)
C6 C5 C4 119.5(3)
F4 C6 C5 117.2(3)
F4 C6 C1 119.7(3)
C5 C6 C1 123.1(3)
C8 C7 C12 118.3(3)
C8 C7 As1 117.4(3)
C12 C7 As1 124.3(3)
C7 C8 C9 120.6(4)
C7 C8 H8 119.7
C9 C8 H8 119.7
C10 C9 C8 120.2(4)
C10 C9 H9 119.9
C8 C9 H9 119.9
C9 C10 C11 119.7(4)
C9 C10 H10 120.2
C11 C10 H10 120.2
C12 C11 C10 120.2(4)
C12 C11 H11 119.9
C10 C11 H11 119.9
C11 C12 C7 120.9(4)
C11 C12 H12 119.6
C7 C12 H12 119.6
C14 C13 C18 118.2(4)
C14 C13 As1 117.6(3)
C18 C13 As1 124.1(3)
C13 C14 C15 121.1(4)
C13 C14 H14 119.5
C15 C14 H14 119.5
C16 C15 C14 119.8(4)
C16 C15 H15 120.1
C14 C15 H15 120.1
C17 C16 C15 119.9(4)
C17 C16 H16 120.0
C15 C16 H16 120.0
C16 C17 C18 120.4(4)
C16 C17 H17 119.8
C18 C17 H17 119.8
C17 C18 C13 120.6(4)
C17 C18 H18 119.7
C13 C18 H18 119.7
C26 C19 C20 125.6(3)
C26 C19 Pt1 71.1(2)
C20 C19 Pt1 111.6(2)
C26 C19 H19 117.2
C20 C19 H19 117.2
Pt1 C19 H19 87.2
C19 C20 C21 114.0(3)
C19 C20 H20A 108.7
C21 C20 H20A 108.7
C19 C20 H20B 108.7
C21 C20 H20B 108.7
H20A C20 H20B 107.6
C22 C21 C20 115.1(3)
C22 C21 H21A 108.5
C20 C21 H21A 108.5
C22 C21 H21B 108.5
C20 C21 H21B 108.5
H21A C21 H21B 107.5
C23 C22 C21 127.0(4)
C23 C22 Pt1 74.4(2)
C21 C22 Pt1 105.1(2)
C23 C22 H22 116.5
C21 C22 H22 116.5
Pt1 C22 H22 90.5
C22 C23 C24 124.9(4)
C22 C23 Pt1 70.9(2)
C24 C23 Pt1 109.0(2)
C22 C23 H23 117.6
C24 C23 H23 117.6
Pt1 C23 H23 90.0
C23 C24 C25 113.4(3)
C23 C24 H24A 108.9
C25 C24 H24A 108.9
C23 C24 H24B 108.9
C25 C24 H24B 108.9
H24A C24 H24B 107.7
C26 C25 C24 115.2(3)
C26 C25 H25A 108.5
C24 C25 H25A 108.5
C26 C25 H25B 108.5
C24 C25 H25B 108.5
H25A C25 H25B 107.5
C19 C26 C25 127.1(4)
C19 C26 Pt1 71.96(19)
C25 C26 Pt1 107.6(2)
C19 C26 H26 116.4
C25 C26 H26 116.4
Pt1 C26 H26 90.4
N1 C27 C28 121.9(3)
N1 C27 H27 119.1
C28 C27 H27 119.1
C27 C28 C29 119.7(3)
C27 C28 H28 120.2
C29 C28 H28 120.2
C30 C29 C28 118.4(3)
C30 C29 H29 120.8
C28 C29 H29 120.8
C29 C30 C31 119.9(4)
C29 C30 H30 120.0
C31 C30 H30 120.0
N1 C31 C30 121.2(3)
N1 C31 H31 119.4
C30 C31 H31 119.4

loop_
_geom_bond_atom_site_label_1
_geom_bond_atom_site_label_2
_geom_bond_distance
Pt1 C1 2.033(3)
Pt1 N1 2.078(3)
Pt1 C26 2.175(3)
Pt1 C19 2.186(3)
Pt1 C22 2.263(3)
Pt1 C23 2.306(3)
As1 C13 1.954(4)
As1 C2 1.965(3)
As1 C7 1.966(3)
P1 F6 1.581(2)
P1 F9 1.588(2)
P1 F10 1.591(2)
P1 F7 1.591(2)
P1 F8 1.595(2)
P1 F5 1.604(2)
F1 C3 1.345(3)
F2 C4 1.347(3)
F3 C5 1.345(4)
F4 C6 1.363(3)
N1 C31 1.345(4)
N1 C27 1.346(4)
C1 C6 1.395(4)
C1 C2 1.407(4)
C2 C3 1.393(4)
C3 C4 1.373(4)
C4 C5 1.369(4)
C5 C6 1.368(4)
C7 C8 1.377(5)
C7 C12 1.384(5)
C8 C9 1.390(6)
C8 H8 0.9500
C9 C10 1.364(6)
C9 H9 0.9500
C10 C11 1.376(6)
C10 H10 0.9500
C11 C12 1.374(5)
C11 H11 0.9500
C12 H12 0.9500
C13 C14 1.379(5)
C13 C18 1.386(5)
C14 C15 1.381(6)
C14 H14 0.9500
C15 C16 1.371(6)
C15 H15 0.9500
C16 C17 1.367(5)
C16 H16 0.9500
C17 C18 1.378(5)
C17 H17 0.9500
C18 H18 0.9500
C19 C26 1.382(5)
C19 C20 1.516(5)
C19 H19 0.9500
C20 C21 1.533(5)
C20 H20A 0.9900
C20 H20B 0.9900
C21 C22 1.497(5)
C21 H21A 0.9900
C21 H21B 0.9900
C22 C23 1.360(5)
C22 H22 0.9500
C23 C24 1.501(5)
C23 H23 0.9500
C24 C25 1.515(5)
C24 H24A 0.9900
C24 H24B 0.9900
C25 C26 1.497(5)
C25 H25A 0.9900
C25 H25B 0.9900
C26 H26 0.9500
C27 C28 1.368(5)
C27 H27 0.9500
C28 C29 1.381(5)
C28 H28 0.9500
C29 C30 1.372(5)
C29 H29 0.9500
C30 C31 1.382(5)
C30 H30 0.9500
C31 H31 0.9500

loop_
_geom_torsion_atom_site_label_1
_geom_torsion_atom_site_label_2
_geom_torsion_atom_site_label_3
_geom_torsion_atom_site_label_4
_geom_torsion
C6 C1 C2 C3 -2.0(5)
Pt1 C1 C2 C3 174.9(2)
C6 C1 C2 As1 178.8(2)
Pt1 C1 C2 As1 -4.3(3)
C1 C2 C3 F1 -177.2(3)
As1 C2 C3 F1 1.9(5)
C1 C2 C3 C4 1.7(5)
As1 C2 C3 C4 -179.1(3)
F1 C3 C4 F2 -0.3(5)
C2 C3 C4 F2 -179.3(3)
F1 C3 C4 C5 177.9(3)
C2 C3 C4 C5 -1.0(5)
F2 C4 C5 F3 -1.0(5)
C3 C4 C5 F3 -179.3(3)
F2 C4 C5 C6 179.0(3)
C3 C4 C5 C6 0.7(5)
F3 C5 C6 F4 0.1(5)
C4 C5 C6 F4 -179.9(3)
F3 C5 C6 C1 178.8(3)
C4 C5 C6 C1 -1.2(5)
C2 C1 C6 F4 -179.5(3)
Pt1 C1 C6 F4 3.6(4)
C2 C1 C6 C5 1.8(5)
Pt1 C1 C6 C5 -175.1(3)
C12 C7 C8 C9 3.8(5)
As1 C7 C8 C9 -176.4(3)
C7 C8 C9 C10 -2.3(6)
C8 C9 C10 C11 -0.7(6)
C9 C10 C11 C12 2.2(6)
C10 C11 C12 C7 -0.7(6)
C8 C7 C12 C11 -2.3(5)
As1 C7 C12 C11 177.9(3)
C18 C13 C14 C15 0.7(6)
As1 C13 C14 C15 -177.2(4)
C13 C14 C15 C16 -0.4(8)
C14 C15 C16 C17 -0.3(8)
C15 C16 C17 C18 0.7(7)
C16 C17 C18 C13 -0.4(6)
C14 C13 C18 C17 -0.3(5)
As1 C13 C18 C17 177.5(3)
C26 C19 C20 C21 -89.7(4)
Pt1 C19 C20 C21 -8.1(4)
C19 C20 C21 C22 33.7(5)
C20 C21 C22 C23 42.0(5)
C20 C21 C22 Pt1 -39.6(4)
C21 C22 C23 C24 3.0(6)
Pt1 C22 C23 C24 100.4(3)
C21 C22 C23 Pt1 -97.4(3)
C22 C23 C24 C25 -93.2(5)
Pt1 C23 C24 C25 -13.6(4)
C23 C24 C25 C26 38.3(5)
C20 C19 C26 C25 4.7(6)
Pt1 C19 C26 C25 -98.8(4)
C20 C19 C26 Pt1 103.5(3)
C24 C25 C26 C19 37.8(6)
C24 C25 C26 Pt1 -42.5(4)
C31 N1 C27 C28 -0.7(5)
Pt1 N1 C27 C28 173.2(2)
N1 C27 C28 C29 -0.3(5)
C27 C28 C29 C30 0.7(5)
C28 C29 C30 C31 -0.1(5)
C27 N1 C31 C30 1.3(5)
Pt1 N1 C31 C30 -172.3(3)
C29 C30 C31 N1 -0.9(5)
